data_9016050
loop_
_publ_author_name
'Laurora, A.'
'Brigatti, M. F.'
'Malferrari, D.'
'Galli, E.'

_publ_section_title
;
 The crystal chemistry of lizardite-1T from north
 Apennines ophiolites near Modena, Italy
 Note: sample Santa Scolastica, polytype 1T
;
_journal_name_full 'The Canadian Mineralogist'
_journal_page_first 1045
_journal_page_last 1054
_journal_paper_doi 10.3749/canmin.49.4.1045
_journal_volume 49
_journal_year 2011
_chemical_compound_source 'Santa Scolastica, Modena Apennines, Italy'
_chemical_formula_sum 'Al0.201 Fe0.339 H4 Mg2.544 O9 Si1.904'
_chemical_name_mineral Lizardite
_space_group_IT_number 157
_symmetry_space_group_name_Hall 'P 3 -2'
_symmetry_space_group_name_H-M 'P 3 1 m'
_cell_angle_alpha 90
_cell_angle_beta 90
_cell_angle_gamma 120
_cell_length_a 5.3263
_cell_length_b 5.3263
_cell_length_c 7.2885
_cell_formula_units_Z 1
_cell_volume 179.069
_database_code_amcsd 0018977
_exptl_crystal_density_diffrn 2.668
_cod_original_formula_sum 'Si1.904 Al.201 Fe.339 Mg2.544 O9 H4'
_cod_database_code 9016050

loop_
_space_group_symop_operation_xyz
x,y,z
x-y,-y,z
-y,x-y,z
y,x,z
-x+y,-x,z
-x,-x+y,z

loop_
_atom_site_aniso_label
_atom_site_aniso_U_11
_atom_site_aniso_U_22
_atom_site_aniso_U_33
_atom_site_aniso_U_12
_atom_site_aniso_U_13
_atom_site_aniso_U_23
SiT 0.00600 0.00600 0.00800 0.00300 0.00000 0.00000
AlT 0.00600 0.00600 0.00800 0.00300 0.00000 0.00000
AlM 0.00500 0.00500 0.01400 0.00200 -0.00100 0.00000
Fe2+M 0.00500 0.00500 0.01400 0.00200 -0.00100 0.00000
MgM 0.00500 0.00500 0.01400 0.00200 -0.00100 0.00000
O1 0.00500 0.00500 0.00500 0.00300 0.00000 0.00000
O2 0.01900 0.01300 0.01200 0.00700 0.00000 0.00000
O3 0.01000 0.01100 0.00100 0.00600 -0.00100 0.00000
O4 0.00700 0.00700 0.00300 0.00400 0.00000 0.00000

loop_
_atom_site_label
_atom_site_fract_x
_atom_site_fract_y
_atom_site_fract_z
_atom_site_occupancy
_atom_site_U_iso_or_equiv
SiT 0.33333 0.66667 0.07640 0.95200 0.00700
AlT 0.33333 0.66667 0.07640 0.04800 0.00700
AlM 0.33260 0.00000 0.45730 0.03500 0.00800
Fe2+M 0.33260 0.00000 0.45730 0.11300 0.00800
MgM 0.33260 0.00000 0.45730 0.84800 0.00800
O1 0.33333 0.66667 0.29480 1.00000 0.00500
O2 0.50600 0.00000 -0.00550 1.00000 0.01500
O3 0.66560 0.00000 0.59010 1.00000 0.00700
O4 0.00000 0.00000 0.30100 1.00000 0.00600
H3 0.83400 0.00000 0.64400 1.00000 0.04900
H4 0.00000 0.00000 0.15100 1.00000 0.04900

loop_
_cod_related_entry_id
_cod_related_entry_database
_cod_related_entry_code
1 AMCSD 0018977
